data_1565643
loop_
_publ_author_name
'Pu, Lu-Mei'
'Yu, Meng'
'Zhang, Yu'
'Long, Hai-Tao'
'Xu, Wei-Bing'
'Dong, Wen-Kui'

_publ_section_title
;
 Tetranuclear cobalt(II) and nickel(II) complexes with an unsymmetrical
 salamo-like ligand: Structural characterization, Hirshfeld analysis and
 fluorescent properties
;
_journal_name_full 'Inorganica Chimica Acta'
_journal_page_first 119238
_journal_paper_doi 10.1016/j.ica.2019.119238
_journal_volume 500
_journal_year 2020
_chemical_formula_moiety 'C21 H26 Co2 N2 O10'
_chemical_formula_sum 'C21 H26 Co2 N2 O10'
_chemical_formula_weight 584.30
_space_group_crystal_system triclinic
_space_group_IT_number 2
_space_group_name_Hall '-P 1'
_space_group_name_H-M_alt 'P -1'
_atom_sites_solution_hydrogens geom
_atom_sites_solution_primary direct
_atom_sites_solution_secondary difmap
_cell_angle_alpha 75.073(5)
_cell_angle_beta 86.887(4)
_cell_angle_gamma 68.260(5)
_cell_formula_units_Z 2
_cell_length_a 9.9509(4)
_cell_length_b 10.7756(6)
_cell_length_c 12.2089(7)
_cell_measurement_reflns_used 3145
_cell_measurement_temperature 292.90(10)
_cell_measurement_theta_max 28.3130
_cell_measurement_theta_min 3.8440
_cell_volume 1173.74(12)
_computing_cell_refinement
;
CrysAlisPro, Agilent Technologies,
Version 1.171.37.33 (release 27-03-2014 CrysAlis171 .NET)
(compiled Mar 27 2014,17:12:48)
;
_computing_data_collection
;
CrysAlisPro, Agilent Technologies,
Version 1.171.37.33 (release 27-03-2014 CrysAlis171 .NET)
(compiled Mar 27 2014,17:12:48)
;
_computing_data_reduction
;
CrysAlisPro, Agilent Technologies,
Version 1.171.37.33 (release 27-03-2014 CrysAlis171 .NET)
(compiled Mar 27 2014,17:12:48)
;
_computing_molecular_graphics 'Olex2 (Dolomanov et al., 2009)'
_computing_publication_material 'Olex2 (Dolomanov et al., 2009)'
_computing_structure_refinement 'ShelXL (Sheldrick, 2015)'
_computing_structure_solution 'ShelXS (Sheldrick, 2008)'
_diffrn_ambient_environment air
_diffrn_ambient_temperature 292.90(10)
_diffrn_detector 'CCD plate'
_diffrn_detector_area_resol_mean 16.0733
_diffrn_detector_type Eos
_diffrn_measured_fraction_theta_full 0.998
_diffrn_measured_fraction_theta_max 0.998
_diffrn_measurement_details
;
#__ type_ start__ end____ width___ exp.time_
  1 omega    1.00   27.00   1.0000    3.0000
omega____ theta____ kappa____ phi______ frames
    -       22.7867   57.0000   60.0000 26

#__ type_ start__ end____ width___ exp.time_
  2 omega    6.00   41.00   1.0000    3.0000
omega____ theta____ kappa____ phi______ frames
    -       22.7867   57.0000  -90.0000 35

#__ type_ start__ end____ width___ exp.time_
  3 omega  -41.00   46.00   1.0000    3.0000
omega____ theta____ kappa____ phi______ frames
    -       22.7867  -57.0000  -90.0000 87

#__ type_ start__ end____ width___ exp.time_
  4 omega  -10.00   23.00   1.0000    3.0000
omega____ theta____ kappa____ phi______ frames
    -      -19.4273  -99.0000  -60.0000 33

#__ type_ start__ end____ width___ exp.time_
  5 omega  -48.00   32.00   1.0000    3.0000
omega____ theta____ kappa____ phi______ frames
    -       22.7867  -57.0000  150.0000 80

#__ type_ start__ end____ width___ exp.time_
  6 omega  -50.00   56.00   1.0000    3.0000
omega____ theta____ kappa____ phi______ frames
    -       22.7867  -77.0000   60.0000 106

#__ type_ start__ end____ width___ exp.time_
  7 omega   77.00  102.00   1.0000    3.0000
omega____ theta____ kappa____ phi______ frames
    -       22.7867  178.0000  -90.0000 25
;
_diffrn_measurement_device 'four-circle diffractometer'
_diffrn_measurement_device_type 'SuperNova, Dual, Cu at zero, Eos'
_diffrn_measurement_method '\w scans'
_diffrn_orient_matrix_UB_11 -0.0049849000
_diffrn_orient_matrix_UB_12 0.0697345000
_diffrn_orient_matrix_UB_13 -0.0161411000
_diffrn_orient_matrix_UB_21 0.0311702000
_diffrn_orient_matrix_UB_22 -0.0097361000
_diffrn_orient_matrix_UB_23 -0.0522551000
_diffrn_orient_matrix_UB_31 -0.0700335000
_diffrn_orient_matrix_UB_32 0.0204068000
_diffrn_orient_matrix_UB_33 -0.0251313000
_diffrn_radiation_monochromator mirror
_diffrn_radiation_probe x-ray
_diffrn_radiation_type MoK\a
_diffrn_radiation_wavelength 0.71073
_diffrn_reflns_av_R_equivalents 0.0303
_diffrn_reflns_av_unetI/netI 0.0575
_diffrn_reflns_limit_h_max 12
_diffrn_reflns_limit_h_min -12
_diffrn_reflns_limit_k_max 12
_diffrn_reflns_limit_k_min -13
_diffrn_reflns_limit_l_max 15
_diffrn_reflns_limit_l_min -15
_diffrn_reflns_number 7721
_diffrn_reflns_theta_full 26.01
_diffrn_reflns_theta_max 26.01
_diffrn_reflns_theta_min 3.46
_diffrn_source 'SuperNova (Mo) X-ray Source'
_exptl_absorpt_coefficient_mu 1.473
_exptl_absorpt_correction_T_max 1.00000
_exptl_absorpt_correction_T_min 0.76506
_exptl_absorpt_correction_type multi-scan
_exptl_absorpt_process_details
;
CrysAlisPro, Agilent Technologies,
Version 1.171.37.33 (release 27-03-2014 CrysAlis171 .NET)
(compiled Mar 27 2014,17:12:48)
Empirical absorption correction using spherical harmonics,
 implemented in SCALE3 ABSPACK scaling algorithm.
;
_exptl_crystal_colour 'clear light colourless'
_exptl_crystal_colour_lustre clear
_exptl_crystal_colour_modifier light
_exptl_crystal_colour_primary colourless
_exptl_crystal_density_diffrn 1.653
_exptl_crystal_density_method 'not measured'
_exptl_crystal_description block
_exptl_crystal_F_000 600
_exptl_crystal_size_max 0.21
_exptl_crystal_size_mid 0.15
_exptl_crystal_size_min 0.14
_refine_diff_density_max 0.558
_refine_diff_density_min -0.440
_refine_diff_density_rms 0.080
_refine_ls_extinction_method none
_refine_ls_goodness_of_fit_ref 1.033
_refine_ls_hydrogen_treatment mixed
_refine_ls_matrix_type full
_refine_ls_number_parameters 326
_refine_ls_number_reflns 4616
_refine_ls_number_restraints 6
_refine_ls_restrained_S_all 1.042
_refine_ls_R_factor_all 0.0484
_refine_ls_R_factor_gt 0.0390
_refine_ls_shift/su_max 0.001
_refine_ls_shift/su_mean 0.000
_refine_ls_structure_factor_coef Fsqd
_refine_ls_weighting_details 'calc w=1/[\s^2^(Fo^2^)+(0.0282P)^2^+0.7116P] where P=(Fo^2^+2Fc^2^)/3'
_refine_ls_weighting_scheme calc
_refine_ls_wR_factor_gt 0.0812
_refine_ls_wR_factor_ref 0.0889
_reflns_number_gt 3853
_reflns_number_total 4616
_reflns_threshold_expression >2sigma(I)
_cod_data_source_file ICA-2020-500-119238.cif
_cod_data_source_block w355co
_cod_original_cell_volume 1173.74(11)
_cod_database_code 1565643
_reflns_odcompleteness_completeness 99.79
_reflns_odcompleteness_iscentric 1
_reflns_odcompleteness_theta 26.32
_olex2_refinement_description
;
1. Fixed Uiso
 At 1.2 times of:
  All C(H) groups, All C(H,H) groups
 At 1.5 times of:
  All C(H,H,H) groups, All O(H) groups
2. Restrained distances
 O9-H9
 0.85 with sigma of 0.01
 O10-H10
 0.85 with sigma of 0.01
 C18-H9
 1.899793 with sigma of 0.02
 Co2-H9
 2.854413 with sigma of 0.02
 C19-H10
 1.884036 with sigma of 0.02
 Co2-H10
 2.805748 with sigma of 0.02
3.a Secondary CH2 refined with riding coordinates:
 C8(H8A,H8B), C9(H9A,H9B)
3.b Aromatic/amide H refined with riding coordinates:
 C3(H3), C4(H4), C5(H5), C7(H7), C10(H10A), C12(H12), C13(H13), C14(H14)
3.c Idealised Me refined as rotating group:
 C17(H17A,H17B,H17C), C18(H18A,H18B,H18C), C19(H19A,H19B,H19C), C21(H21A,H21B,
 H21C)
;

loop_
_space_group_symop_id
_space_group_symop_operation_xyz
1 'x, y, z'
2 '-x, -y, -z'

loop_
_atom_site_label
_atom_site_type_symbol
_atom_site_fract_x
_atom_site_fract_y
_atom_site_fract_z
_atom_site_U_iso_or_equiv
_atom_site_adp_type
_atom_site_occupancy
_atom_site_calc_flag
_atom_site_disorder_assembly
_atom_site_disorder_group
_atom_site_refinement_flags_posn
Co1 Co 0.66436(4) 0.65530(4) 0.28929(3) 0.01858(12) Uani 1 d . . .
Co2 Co 0.53910(4) 0.84765(4) 0.49055(3) 0.01815(12) Uani 1 d . . D
O1 O 0.8003(2) 0.7496(2) 0.25733(18) 0.0252(5) Uani 1 d . . .
O2 O 0.9139(2) 0.9384(2) 0.2224(2) 0.0333(5) Uani 1 d . . .
O3 O 0.7922(2) 0.3749(2) 0.22586(19) 0.0286(5) Uani 1 d . . .
O4 O 0.5506(2) 0.6029(2) 0.08631(17) 0.0245(5) Uani 1 d . . .
O5 O 0.5087(2) 0.81763(19) 0.33471(16) 0.0176(4) Uani 1 d . . .
O6 O 0.4437(2) 1.04930(19) 0.39539(16) 0.0218(5) Uani 1 d . . .
O7 O 0.6979(2) 0.5275(2) 0.44419(17) 0.0280(5) Uani 1 d . . .
O8 O 0.6151(2) 0.6470(2) 0.57520(17) 0.0257(5) Uani 1 d . . .
O9 O 0.7567(2) 0.8445(2) 0.43902(18) 0.0252(5) Uani 1 d . . D
H9 H 0.783(2) 0.838(3) 0.3707(10) 0.038 Uiso 1 d . . DR
O10 O 0.3264(2) 0.8800(2) 0.56070(18) 0.0242(5) Uani 1 d . . D
H10 H 0.2835(18) 0.9580(19) 0.579(2) 0.036 Uiso 1 d . . DR
N1 N 0.8134(3) 0.4992(2) 0.2225(2) 0.0219(6) Uani 1 d . . .
N2 N 0.5212(3) 0.6949(2) 0.1582(2) 0.0202(5) Uani 1 d . . .
C1 C 0.9168(3) 0.7292(3) 0.1963(2) 0.0217(6) Uani 1 d . . .
C2 C 0.9798(3) 0.8316(3) 0.1723(3) 0.0229(7) Uani 1 d . . .
C3 C 1.0961(3) 0.8214(3) 0.1051(3) 0.0274(7) Uani 1 d . . .
H3 H 1.1333 0.8912 0.0883 0.033 Uiso 1 calc . . R
C4 C 1.1586(3) 0.7053(3) 0.0618(3) 0.0287(7) Uani 1 d . . .
H4 H 1.2376 0.6979 0.0161 0.034 Uiso 1 calc . . R
C5 C 1.1035(3) 0.6029(3) 0.0867(3) 0.0271(7) Uani 1 d . . .
H5 H 1.1469 0.5254 0.0586 0.033 Uiso 1 calc . . R
C6 C 0.9828(3) 0.6123(3) 0.1538(2) 0.0218(6) Uani 1 d . . .
C7 C 0.9303(3) 0.5000(3) 0.1735(3) 0.0239(7) Uani 1 d . . .
H7 H 0.9857 0.4225 0.1486 0.029 Uiso 1 calc . . R
C8 C 0.6442(3) 0.3933(3) 0.2492(3) 0.0261(7) Uani 1 d . . .
H8A H 0.6141 0.4424 0.3080 0.031 Uiso 1 calc . . R
H8B H 0.6372 0.3032 0.2779 0.031 Uiso 1 calc . . R
C9 C 0.5423(3) 0.4721(3) 0.1463(3) 0.0256(7) Uani 1 d . . .
H9A H 0.5614 0.4141 0.0938 0.031 Uiso 1 calc . . R
H9B H 0.4440 0.4883 0.1701 0.031 Uiso 1 calc . . R
C10 C 0.4433(3) 0.8187(3) 0.1030(2) 0.0208(6) Uani 1 d . . .
H10A H 0.4101 0.8309 0.0298 0.025 Uiso 1 calc . . R
C11 C 0.4034(3) 0.9400(3) 0.1459(2) 0.0193(6) Uani 1 d . . .
C12 C 0.3262(3) 1.0691(3) 0.0702(3) 0.0236(7) Uani 1 d . . .
H12 H 0.2995 1.0723 -0.0026 0.028 Uiso 1 calc . . R
C13 C 0.2906(3) 1.1888(3) 0.1029(3) 0.0272(7) Uani 1 d . . .
H13 H 0.2400 1.2730 0.0523 0.033 Uiso 1 calc . . R
C14 C 0.3299(3) 1.1854(3) 0.2125(3) 0.0239(7) Uani 1 d . . .
H14 H 0.3067 1.2678 0.2334 0.029 Uiso 1 calc . . R
C15 C 0.4026(3) 1.0616(3) 0.2899(2) 0.0187(6) Uani 1 d . . .
C16 C 0.4394(3) 0.9352(3) 0.2569(2) 0.0167(6) Uani 1 d . . .
C17 C 0.9793(4) 1.0373(3) 0.2120(3) 0.0355(8) Uani 1 d . . .
H17A H 0.9756 1.0859 0.1337 0.053 Uiso 1 calc . . GR
H17B H 1.0785 0.9912 0.2399 0.053 Uiso 1 calc . . GR
H17C H 0.9282 1.1017 0.2555 0.053 Uiso 1 calc . . GR
C18 C 0.8807(3) 0.7566(4) 0.5130(3) 0.0404(9) Uani 1 d . . D
H18A H 0.9624 0.7811 0.4868 0.061 Uiso 1 calc . . GR
H18B H 0.9015 0.6621 0.5133 0.061 Uiso 1 calc . . GR
H18C H 0.8612 0.7677 0.5885 0.061 Uiso 1 calc . . GR
C19 C 0.2135(4) 0.8663(4) 0.5044(3) 0.0399(9) Uani 1 d . . D
H19A H 0.2063 0.9148 0.4258 0.060 Uiso 1 calc . . GR
H19B H 0.1235 0.9046 0.5387 0.060 Uiso 1 calc . . GR
H19C H 0.2342 0.7702 0.5108 0.060 Uiso 1 calc . . GR
C20 C 0.6765(3) 0.5373(3) 0.5451(2) 0.0215(7) Uani 1 d . . .
C21 C 0.7306(4) 0.4053(3) 0.6370(3) 0.0332(8) Uani 1 d . . .
H21A H 0.7421 0.4254 0.7073 0.050 Uiso 1 calc . . GR
H21B H 0.8222 0.3456 0.6176 0.050 Uiso 1 calc . . GR
H21C H 0.6621 0.3603 0.6450 0.050 Uiso 1 calc . . GR

loop_
_atom_site_aniso_label
_atom_site_aniso_U_11
_atom_site_aniso_U_22
_atom_site_aniso_U_33
_atom_site_aniso_U_23
_atom_site_aniso_U_13
_atom_site_aniso_U_12
Co1 0.0209(2) 0.0179(2) 0.0166(2) -0.00586(16) 0.00229(16) -0.00607(17)
Co2 0.0218(2) 0.0152(2) 0.0169(2) -0.00600(16) 0.00226(16) -0.00511(17)
O1 0.0236(11) 0.0249(11) 0.0322(13) -0.0163(10) 0.0117(9) -0.0099(10)
O2 0.0344(13) 0.0263(12) 0.0469(15) -0.0182(11) 0.0162(11) -0.0159(11)
O3 0.0316(12) 0.0164(10) 0.0389(14) -0.0113(10) 0.0027(10) -0.0074(10)
O4 0.0384(13) 0.0183(10) 0.0179(11) -0.0077(9) 0.0015(9) -0.0096(10)
O5 0.0188(10) 0.0155(10) 0.0158(10) -0.0038(8) 0.0018(8) -0.0037(8)
O6 0.0301(12) 0.0162(10) 0.0182(11) -0.0094(9) 0.0015(9) -0.0043(9)
O7 0.0380(13) 0.0232(11) 0.0168(11) -0.0059(9) 0.0015(10) -0.0041(10)
O8 0.0335(12) 0.0168(10) 0.0219(12) -0.0051(9) 0.0029(9) -0.0039(10)
O9 0.0220(11) 0.0304(12) 0.0257(12) -0.0142(10) 0.0070(9) -0.0085(10)
O10 0.0239(11) 0.0223(11) 0.0294(12) -0.0098(10) 0.0061(9) -0.0103(9)
N1 0.0254(14) 0.0157(12) 0.0237(14) -0.0064(11) 0.0007(11) -0.0057(11)
N2 0.0256(13) 0.0186(13) 0.0193(13) -0.0098(10) 0.0032(10) -0.0083(11)
C1 0.0207(15) 0.0241(16) 0.0178(15) -0.0036(13) 0.0018(12) -0.0067(13)
C2 0.0191(15) 0.0217(15) 0.0241(17) -0.0065(13) 0.0005(13) -0.0030(13)
C3 0.0271(17) 0.0292(17) 0.0256(17) -0.0046(14) 0.0016(14) -0.0116(15)
C4 0.0202(16) 0.0385(19) 0.0253(18) -0.0088(15) 0.0072(13) -0.0089(15)
C5 0.0268(17) 0.0294(17) 0.0223(17) -0.0111(14) 0.0019(13) -0.0042(14)
C6 0.0207(15) 0.0233(16) 0.0196(16) -0.0070(13) -0.0002(12) -0.0048(13)
C7 0.0252(16) 0.0211(16) 0.0223(16) -0.0098(13) 0.0008(13) -0.0022(13)
C8 0.0327(18) 0.0219(16) 0.0276(18) -0.0084(14) 0.0067(14) -0.0137(14)
C9 0.0345(18) 0.0185(15) 0.0269(17) -0.0109(13) 0.0018(14) -0.0099(14)
C10 0.0220(15) 0.0241(16) 0.0171(15) -0.0060(13) 0.0015(12) -0.0092(13)
C11 0.0211(15) 0.0197(15) 0.0180(15) -0.0057(12) 0.0032(12) -0.0084(13)
C12 0.0264(16) 0.0256(16) 0.0169(16) -0.0028(13) -0.0001(13) -0.0088(14)
C13 0.0307(17) 0.0188(15) 0.0242(17) -0.0003(13) -0.0017(14) -0.0035(14)
C14 0.0286(17) 0.0179(15) 0.0236(17) -0.0051(13) 0.0032(13) -0.0073(13)
C15 0.0182(14) 0.0208(15) 0.0184(15) -0.0065(12) 0.0031(12) -0.0080(12)
C16 0.0144(14) 0.0172(14) 0.0168(15) -0.0031(12) 0.0020(11) -0.0047(12)
C17 0.045(2) 0.0275(18) 0.035(2) -0.0082(15) 0.0054(16) -0.0158(17)
C18 0.0253(18) 0.047(2) 0.047(2) -0.0145(19) -0.0039(16) -0.0081(17)
C19 0.035(2) 0.047(2) 0.044(2) -0.0162(18) -0.0009(17) -0.0175(18)
C20 0.0214(15) 0.0206(15) 0.0208(16) -0.0025(13) -0.0003(13) -0.0074(13)
C21 0.045(2) 0.0203(16) 0.0229(18) -0.0055(14) 0.0016(15) 0.0006(15)

loop_
_atom_type_symbol
_atom_type_description
_atom_type_scat_dispersion_real
_atom_type_scat_dispersion_imag
_atom_type_scat_source
C C 0.0033 0.0016 'International Tables Vol C Tables 4.2.6.8 and 6.1.1.4'
H H 0.0000 0.0000 'International Tables Vol C Tables 4.2.6.8 and 6.1.1.4'
Co Co 0.3494 0.9721 'International Tables Vol C Tables 4.2.6.8 and 6.1.1.4'
N N 0.0061 0.0033 'International Tables Vol C Tables 4.2.6.8 and 6.1.1.4'
O O 0.0106 0.0060 'International Tables Vol C Tables 4.2.6.8 and 6.1.1.4'

loop_
_geom_angle_atom_site_label_1
_geom_angle_atom_site_label_2
_geom_angle_atom_site_label_3
_geom_angle
_geom_angle_site_symmetry_1
_geom_angle_site_symmetry_3
O1 Co1 O5 92.87(8) . .
O1 Co1 O7 112.54(9) . .
O1 Co1 N1 87.25(9) . .
O1 Co1 N2 115.88(9) . .
O5 Co1 N1 173.08(8) . .
O5 Co1 N2 85.50(9) . .
O7 Co1 O5 95.14(8) . .
O7 Co1 N1 91.20(9) . .
O7 Co1 N2 131.49(9) . .
N2 Co1 N1 88.21(9) . .
O5 Co2 O9 88.09(8) . .
O5 Co2 O10 101.85(8) . .
O6 Co2 O5 79.00(7) . .
O6 Co2 O5 157.90(8) 2_676 .
O6 Co2 O6 79.83(8) 2_676 .
O6 Co2 O9 86.05(8) 2_676 .
O6 Co2 O9 91.13(8) . .
O6 Co2 O10 84.77(8) . .
O6 Co2 O10 82.42(8) 2_676 .
O8 Co2 O5 96.43(8) . .
O8 Co2 O6 105.16(8) . 2_676
O8 Co2 O6 173.61(8) . .
O8 Co2 O9 93.18(8) . .
O8 Co2 O10 91.88(8) . .
O10 Co2 O9 168.27(8) . .
C1 O1 Co1 131.72(19) . .
C2 O2 C17 117.4(2) . .
N1 O3 C8 109.2(2) . .
N2 O4 C9 111.5(2) . .
Co1 O5 Co2 117.01(9) . .
C16 O5 Co1 120.79(17) . .
C16 O5 Co2 113.26(17) . .
Co2 O6 Co2 100.17(8) 2_676 .
C15 O6 Co2 114.22(17) . .
C15 O6 Co2 145.54(18) . 2_676
C20 O7 Co1 137.3(2) . .
C20 O8 Co2 133.33(19) . .
Co2 O9 H9 118.9(14) . .
C18 O9 Co2 119.7(2) . .
C18 O9 H9 106.1(14) . .
Co2 O10 H10 116.1(14) . .
C19 O10 Co2 122.1(2) . .
C19 O10 H10 103.2(13) . .
O3 N1 Co1 121.84(18) . .
C7 N1 Co1 127.5(2) . .
C7 N1 O3 110.7(2) . .
O4 N2 Co1 120.49(16) . .
C10 N2 Co1 122.4(2) . .
C10 N2 O4 110.1(2) . .
O1 C1 C2 118.1(3) . .
O1 C1 C6 124.1(3) . .
C6 C1 C2 117.8(3) . .
O2 C2 C1 114.0(3) . .
C3 C2 O2 124.3(3) . .
C3 C2 C1 121.6(3) . .
C2 C3 H3 120.2 . .
C2 C3 C4 119.7(3) . .
C4 C3 H3 120.2 . .
C3 C4 H4 120.0 . .
C5 C4 C3 120.0(3) . .
C5 C4 H4 120.0 . .
C4 C5 H5 119.4 . .
C4 C5 C6 121.3(3) . .
C6 C5 H5 119.4 . .
C1 C6 C7 123.1(3) . .
C5 C6 C1 119.5(3) . .
C5 C6 C7 117.3(3) . .
N1 C7 C6 125.0(3) . .
N1 C7 H7 117.5 . .
C6 C7 H7 117.5 . .
O3 C8 H8A 109.0 . .
O3 C8 H8B 109.0 . .
O3 C8 C9 113.1(2) . .
H8A C8 H8B 107.8 . .
C9 C8 H8A 109.0 . .
C9 C8 H8B 109.0 . .
O4 C9 C8 115.9(2) . .
O4 C9 H9A 108.3 . .
O4 C9 H9B 108.3 . .
C8 C9 H9A 108.3 . .
C8 C9 H9B 108.3 . .
H9A C9 H9B 107.4 . .
N2 C10 H10A 117.4 . .
N2 C10 C11 125.2(3) . .
C11 C10 H10A 117.4 . .
C12 C11 C10 117.3(3) . .
C16 C11 C10 123.3(3) . .
C16 C11 C12 119.5(3) . .
C11 C12 H12 119.7 . .
C13 C12 C11 120.7(3) . .
C13 C12 H12 119.7 . .
C12 C13 H13 119.9 . .
C12 C13 C14 120.3(3) . .
C14 C13 H13 119.9 . .
C13 C14 H14 119.5 . .
C15 C14 C13 121.0(3) . .
C15 C14 H14 119.5 . .
O6 C15 C14 124.7(3) . .
O6 C15 C16 116.0(2) . .
C14 C15 C16 119.3(3) . .
O5 C16 C11 123.4(3) . .
O5 C16 C15 117.4(2) . .
C11 C16 C15 119.3(2) . .
O2 C17 H17A 109.5 . .
O2 C17 H17B 109.5 . .
O2 C17 H17C 109.5 . .
H17A C17 H17B 109.5 . .
H17A C17 H17C 109.5 . .
H17B C17 H17C 109.5 . .
O9 C18 H18A 109.5 . .
O9 C18 H18B 109.5 . .
O9 C18 H18C 109.5 . .
H18A C18 H18B 109.5 . .
H18A C18 H18C 109.5 . .
H18B C18 H18C 109.5 . .
O10 C19 H19A 109.5 . .
O10 C19 H19B 109.5 . .
O10 C19 H19C 109.5 . .
H19A C19 H19B 109.5 . .
H19A C19 H19C 109.5 . .
H19B C19 H19C 109.5 . .
O7 C20 C21 116.8(3) . .
O8 C20 O7 125.9(3) . .
O8 C20 C21 117.3(3) . .
C20 C21 H21A 109.5 . .
C20 C21 H21B 109.5 . .
C20 C21 H21C 109.5 . .
H21A C21 H21B 109.5 . .
H21A C21 H21C 109.5 . .
H21B C21 H21C 109.5 . .

loop_
_geom_bond_atom_site_label_1
_geom_bond_atom_site_label_2
_geom_bond_distance
_geom_bond_site_symmetry_2
Co1 O1 1.943(2) .
Co1 O5 2.0411(19) .
Co1 O7 1.993(2) .
Co1 N1 2.103(2) .
Co1 N2 2.054(2) .
Co2 O5 2.0661(19) .
Co2 O6 2.0408(19) 2_676
Co2 O6 2.0648(19) .
Co2 O8 2.010(2) .
Co2 O9 2.212(2) .
Co2 O10 2.178(2) .
O1 C1 1.322(3) .
O2 C2 1.373(4) .
O2 C17 1.419(4) .
O3 N1 1.421(3) .
O3 C8 1.434(4) .
O4 N2 1.430(3) .
O4 C9 1.441(3) .
O5 C16 1.337(3) .
O6 Co2 2.0407(19) 2_676
O6 C15 1.332(3) .
O7 C20 1.264(3) .
O8 C20 1.253(3) .
O9 H9 0.873(9) .
O9 C18 1.432(4) .
O10 H10 0.874(9) .
O10 C19 1.420(4) .
N1 C7 1.280(4) .
N2 C10 1.290(4) .
C1 C2 1.422(4) .
C1 C6 1.406(4) .
C2 C3 1.368(4) .
C3 H3 0.9300 .
C3 C4 1.400(4) .
C4 H4 0.9300 .
C4 C5 1.367(4) .
C5 H5 0.9300 .
C5 C6 1.404(4) .
C6 C7 1.449(4) .
C7 H7 0.9300 .
C8 H8A 0.9700 .
C8 H8B 0.9700 .
C8 C9 1.509(4) .
C9 H9A 0.9700 .
C9 H9B 0.9700 .
C10 H10A 0.9300 .
C10 C11 1.445(4) .
C11 C12 1.415(4) .
C11 C16 1.404(4) .
C12 H12 0.9300 .
C12 C13 1.365(4) .
C13 H13 0.9300 .
C13 C14 1.402(4) .
C14 H14 0.9300 .
C14 C15 1.381(4) .
C15 C16 1.430(4) .
C17 H17A 0.9600 .
C17 H17B 0.9600 .
C17 H17C 0.9600 .
C18 H18A 0.9600 .
C18 H18B 0.9600 .
C18 H18C 0.9600 .
C19 H19A 0.9600 .
C19 H19B 0.9600 .
C19 H19C 0.9600 .
C20 C21 1.499(4) .
C21 H21A 0.9600 .
C21 H21B 0.9600 .
C21 H21C 0.9600 .

loop_
_geom_torsion_atom_site_label_1
_geom_torsion_atom_site_label_2
_geom_torsion_atom_site_label_3
_geom_torsion_atom_site_label_4
_geom_torsion
_geom_torsion_site_symmetry_1
_geom_torsion_site_symmetry_2
_geom_torsion_site_symmetry_3
_geom_torsion_site_symmetry_4
Co1 O1 C1 C2 168.87(19) . . . .
Co1 O1 C1 C6 -11.3(4) . . . .
Co1 O5 C16 C11 35.4(3) . . . .
Co1 O5 C16 C15 -143.8(2) . . . .
Co1 O7 C20 O8 3.0(5) . . . .
Co1 O7 C20 C21 -176.6(2) . . . .
Co1 N1 C7 C6 -0.3(4) . . . .
Co1 N2 C10 C11 -23.8(4) . . . .
Co2 O5 C16 C11 -178.3(2) . . . .
Co2 O5 C16 C15 2.4(3) . . . .
Co2 O6 C15 C14 -7.4(5) 2_676 . . .
Co2 O6 C15 C14 176.5(2) . . . .
Co2 O6 C15 C16 172.0(2) 2_676 . . .
Co2 O6 C15 C16 -4.1(3) . . . .
Co2 O8 C20 O7 -5.3(5) . . . .
Co2 O8 C20 C21 174.3(2) . . . .
O1 Co1 O5 Co2 -74.36(11) . . . .
O1 Co1 O5 C16 70.68(19) . . . .
O1 Co1 O7 C20 74.6(3) . . . .
O1 Co1 N1 O3 174.33(19) . . . .
O1 Co1 N1 C7 -6.7(3) . . . .
O1 Co1 N2 O4 96.47(19) . . . .
O1 Co1 N2 C10 -51.3(3) . . . .
O1 C1 C2 O2 3.5(4) . . . .
O1 C1 C2 C3 -176.7(3) . . . .
O1 C1 C6 C5 177.9(3) . . . .
O1 C1 C6 C7 -0.6(4) . . . .
O2 C2 C3 C4 177.5(3) . . . .
O3 N1 C7 C6 178.7(2) . . . .
O3 C8 C9 O4 -52.5(4) . . . .
O4 N2 C10 C11 -174.5(3) . . . .
O5 Co1 O1 C1 -160.4(2) . . . .
O5 Co1 O7 C20 -20.7(3) . . . .
O5 Co1 N2 O4 -172.52(19) . . . .
O5 Co1 N2 C10 39.7(2) . . . .
O5 Co2 O6 Co2 -173.61(10) . . . 2_676
O5 Co2 O6 C15 4.14(18) . . . .
O5 Co2 O8 C20 24.2(3) . . . .
O5 Co2 O9 C18 -129.4(2) . . . .
O5 Co2 O10 C19 5.1(2) . . . .
O6 Co2 O5 Co1 144.12(11) . . . .
O6 Co2 O5 Co1 127.20(19) 2_676 . . .
O6 Co2 O5 C16 -3.49(17) . . . .
O6 Co2 O5 C16 -20.4(3) 2_676 . . .
O6 Co2 O6 Co2 0.001(2) 2_676 . . 2_676
O6 Co2 O6 C15 177.8(2) 2_676 . . .
O6 Co2 O8 C20 -151.0(3) 2_676 . . .
O6 Co2 O9 C18 71.9(2) 2_676 . . .
O6 Co2 O9 C18 151.6(2) . . . .
O6 Co2 O10 C19 163.1(2) 2_676 . . .
O6 Co2 O10 C19 82.7(2) . . . .
O6 C15 C16 O5 1.1(4) . . . .
O6 C15 C16 C11 -178.2(2) . . . .
O7 Co1 O1 C1 102.8(3) . . . .
O7 Co1 O5 Co2 38.59(11) . . . .
O7 Co1 O5 C16 -176.37(19) . . . .
O7 Co1 N1 O3 61.82(19) . . . .
O7 Co1 N1 C7 -119.3(3) . . . .
O7 Co1 N2 O4 -79.6(2) . . . .
O7 Co1 N2 C10 132.6(2) . . . .
O8 Co2 O5 Co1 -40.39(11) . . . .
O8 Co2 O5 C16 172.00(18) . . . .
O8 Co2 O9 C18 -33.1(2) . . . .
O8 Co2 O10 C19 -91.9(2) . . . .
O9 Co2 O5 Co1 52.59(10) . . . .
O9 Co2 O5 C16 -95.01(18) . . . .
O9 Co2 O6 Co2 -85.78(9) . . . 2_676
O9 Co2 O6 C15 91.98(19) . . . .
O9 Co2 O8 C20 -64.2(3) . . . .
O9 Co2 O10 C19 152.6(4) . . . .
O10 Co2 O5 Co1 -133.68(10) . . . .
O10 Co2 O5 C16 78.71(18) . . . .
O10 Co2 O6 Co2 83.21(9) . . . 2_676
O10 Co2 O6 C15 -99.03(19) . . . .
O10 Co2 O8 C20 126.4(3) . . . .
O10 Co2 O9 C18 82.4(5) . . . .
N1 Co1 O1 C1 12.6(3) . . . .
N1 Co1 O7 C20 162.1(3) . . . .
N1 Co1 N2 O4 10.39(19) . . . .
N1 Co1 N2 C10 -137.4(3) . . . .
N1 O3 C8 C9 78.8(3) . . . .
N2 Co1 O1 C1 -74.0(3) . . . .
N2 Co1 O5 Co2 169.89(11) . . . .
N2 Co1 O5 C16 -45.07(19) . . . .
N2 Co1 O7 C20 -109.2(3) . . . .
N2 Co1 N1 O3 -69.65(19) . . . .
N2 Co1 N1 C7 109.3(3) . . . .
N2 O4 C9 C8 -59.0(3) . . . .
N2 C10 C11 C12 175.4(3) . . . .
N2 C10 C11 C16 -3.6(5) . . . .
C1 C2 C3 C4 -2.3(4) . . . .
C1 C6 C7 N1 6.0(5) . . . .
C2 C1 C6 C5 -2.3(4) . . . .
C2 C1 C6 C7 179.3(3) . . . .
C2 C3 C4 C5 0.0(5) . . . .
C3 C4 C5 C6 1.1(5) . . . .
C4 C5 C6 C1 0.1(4) . . . .
C4 C5 C6 C7 178.6(3) . . . .
C5 C6 C7 N1 -172.4(3) . . . .
C6 C1 C2 O2 -176.4(2) . . . .
C6 C1 C2 C3 3.4(4) . . . .
C8 O3 N1 Co1 16.1(3) . . . .
C8 O3 N1 C7 -163.0(2) . . . .
C9 O4 N2 Co1 68.7(3) . . . .
C9 O4 N2 C10 -140.0(2) . . . .
C10 C11 C12 C13 -177.0(3) . . . .
C10 C11 C16 O5 -2.8(4) . . . .
C10 C11 C16 C15 176.4(3) . . . .
C11 C12 C13 C14 -0.1(5) . . . .
C12 C11 C16 O5 178.2(3) . . . .
C12 C11 C16 C15 -2.6(4) . . . .
C12 C13 C14 C15 -1.3(5) . . . .
C13 C14 C15 O6 -180.0(3) . . . .
C13 C14 C15 C16 0.7(4) . . . .
C14 C15 C16 O5 -179.5(3) . . . .
C14 C15 C16 C11 1.3(4) . . . .
C16 C11 C12 C13 2.1(4) . . . .
C17 O2 C2 C1 173.7(3) . . . .
C17 O2 C2 C3 -6.0(4) . . . .
